data_7041867
loop_
_publ_author_name
'Borisova, Nataliya E.'
'Kharcheva, Anastasia V.'
'Patsaeva, Svetlana V.'
'Korotkov, Leonid A.'
'Bakaev, Sergey'
'Reshetova, Marina D.'
'Lyssenko, Konstantin A.'
'Belova, Elena V.'
'Myasoedov, Boris F.'

_publ_section_title
;
 Hard-and-soft phosphinoxide receptors for f-element binding: structure
 and photophysical properties of europium(iii) complexes.
;
_journal_issue 7
_journal_name_full 'Dalton transactions (Cambridge, England : 2003)'
_journal_page_first 2238
_journal_page_last 2248
_journal_paper_doi 10.1039/c6dt04681a
_journal_volume 46
_journal_year 2017
_chemical_formula_moiety 'C34 H26 N2 O2 P2, 2(C4 H8 O2)'
_chemical_formula_sum 'C42 H42 N2 O6 P2'
_chemical_formula_weight 732.71
_space_group_crystal_system monoclinic
_space_group_IT_number 14
_space_group_name_Hall '-P 2ybc'
_space_group_name_H-M_alt 'P 1 21/c 1'
_symmetry_space_group_name_Hall '-P 2ybc'
_symmetry_space_group_name_H-M 'P 1 21/c 1'
_atom_sites_solution_hydrogens geom
_audit_creation_method SHELXL-2014/6
_audit_update_record
;
2016-12-11 deposited with the CCDC.
2017-01-05 downloaded from the CCDC.
;
_cell_angle_alpha 90
_cell_angle_beta 106.8510(16)
_cell_angle_gamma 90
_cell_formula_units_Z 2
_cell_length_a 8.6373(6)
_cell_length_b 20.0602(14)
_cell_length_c 11.4415(8)
_cell_measurement_reflns_used 361
_cell_measurement_temperature 120(2)
_cell_measurement_theta_max 25
_cell_measurement_theta_min 3
_cell_volume 1897.3(2)
_computing_cell_refinement 'Bruker SAINT'
_computing_data_collection 'Bruker APEX II'
_computing_data_reduction 'Bruker SAINT'
_computing_molecular_graphics 'Bruker SHELXTL'
_computing_publication_material 'Bruker SHELXTL'
_computing_structure_refinement 'SHELXL-97 (Sheldrick, 1997)'
_computing_structure_solution 'SHELXS-97 (Sheldrick, 1997)'
_diffrn_ambient_temperature 120(2)
_diffrn_measured_fraction_theta_full 1.000
_diffrn_measured_fraction_theta_max 1.000
_diffrn_measurement_device_type 'Bruker APEX II CCD area detector''
_diffrn_measurement_method 'omega scans'
_diffrn_radiation_type MoK\a
_diffrn_radiation_wavelength 0.71073
_diffrn_reflns_av_R_equivalents 0.0589
_diffrn_reflns_av_unetI/netI 0.0438
_diffrn_reflns_Laue_measured_fraction_full 1.000
_diffrn_reflns_Laue_measured_fraction_max 1.000
_diffrn_reflns_limit_h_max 11
_diffrn_reflns_limit_h_min -11
_diffrn_reflns_limit_k_max 26
_diffrn_reflns_limit_k_min -26
_diffrn_reflns_limit_l_max 15
_diffrn_reflns_limit_l_min -15
_diffrn_reflns_number 21684
_diffrn_reflns_point_group_measured_fraction_full 1.000
_diffrn_reflns_point_group_measured_fraction_max 1.000
_diffrn_reflns_theta_full 25.242
_diffrn_reflns_theta_max 27.999
_diffrn_reflns_theta_min 2.030
_exptl_absorpt_coefficient_mu 0.165
_exptl_absorpt_correction_T_max 0.988
_exptl_absorpt_correction_T_min 0.950
_exptl_absorpt_correction_type multi-scan
_exptl_absorpt_process_details SADABS
_exptl_crystal_colour colorless
_exptl_crystal_density_diffrn 1.283
_exptl_crystal_description prism
_exptl_crystal_F_000 772
_exptl_crystal_size_max 0.240
_exptl_crystal_size_mid 0.210
_exptl_crystal_size_min 0.160
_refine_diff_density_max 0.686
_refine_diff_density_min -0.420
_refine_diff_density_rms 0.076
_refine_ls_extinction_method none
_refine_ls_goodness_of_fit_ref 1.045
_refine_ls_hydrogen_treatment constr
_refine_ls_matrix_type full
_refine_ls_number_parameters 254
_refine_ls_number_reflns 4582
_refine_ls_number_restraints 12
_refine_ls_restrained_S_all 1.060
_refine_ls_R_factor_all 0.0793
_refine_ls_R_factor_gt 0.0582
_refine_ls_shift/su_max 0.007
_refine_ls_shift/su_mean 0.001
_refine_ls_structure_factor_coef Fsqd
_refine_ls_weighting_details 'w=1/[\s^2^(Fo^2^)+(0.0745P)^2^+2.0448P] where P=(Fo^2^+2Fc^2^)/3'
_refine_ls_weighting_scheme calc
_refine_ls_wR_factor_gt 0.1442
_refine_ls_wR_factor_ref 0.1608
_reflns_Friedel_coverage 0.000
_reflns_number_gt 3519
_reflns_number_total 4582
_reflns_threshold_expression I>2\s(I)
_cod_data_source_file c6dt04681a2.cif
_cod_data_source_block a
_cod_depositor_comments 'Adding full bibliography for 7041864--7041869.cif.'
_cod_database_code 7041867
_shelx_space_group_comment
;
The symmetry employed for this shelxl refinement is uniquely defined
by the following loop, which should always be used as a source of
symmetry information in preference to the above space-group names.
They are only intended as comments.
;
_shelx_estimated_absorpt_t_min 0.962
_shelx_estimated_absorpt_t_max 0.974
_shelxl_version_number 2014/6

loop_
_space_group_symop_operation_xyz
'x, y, z'
'-x, y+1/2, -z+1/2'
'-x, -y, -z'
'x, -y-1/2, z-1/2'

loop_
_atom_site_label
_atom_site_type_symbol
_atom_site_fract_x
_atom_site_fract_y
_atom_site_fract_z
_atom_site_U_iso_or_equiv
_atom_site_adp_type
_atom_site_occupancy
_atom_site_site_symmetry_order
_atom_site_calc_flag
_atom_site_refinement_flags_posn
_atom_site_refinement_flags_adp
_atom_site_refinement_flags_occupancy
_atom_site_disorder_assembly
_atom_site_disorder_group
P1 P 0.14819(6) 0.59770(3) 0.36856(5) 0.01446(15) Uani 1 1 d . . . . .
O1 O 0.09599(18) 0.59506(7) 0.48148(14) 0.0188(3) Uani 1 1 d . . . . .
N1 N 0.0671(2) 0.53965(9) 0.14670(16) 0.0162(4) Uani 1 1 d . . . . .
C1 C 0.0485(2) 0.53411(10) 0.25911(19) 0.0158(4) Uani 1 1 d . . . . .
C2 C -0.0461(3) 0.48560(11) 0.29181(19) 0.0183(4) Uani 1 1 d . . . . .
H2A H -0.0552 0.4831 0.3725 0.022 Uiso 1 1 calc R U . . .
C3 C -0.1268(3) 0.44080(11) 0.2022(2) 0.0228(5) Uani 1 1 d . . . . .
H3A H -0.1930 0.4070 0.2208 0.027 Uiso 1 1 calc R U . . .
C4 C -0.1104(3) 0.44571(11) 0.0854(2) 0.0217(5) Uani 1 1 d . . . . .
H4A H -0.1652 0.4156 0.0229 0.026 Uiso 1 1 calc R U . . .
C5 C -0.0112(2) 0.49597(10) 0.06177(18) 0.0161(4) Uani 1 1 d . . . . .
C6 C 0.0936(2) 0.67481(10) 0.28518(19) 0.0165(4) Uani 1 1 d . . . . .
C7 C 0.1679(3) 0.69684(12) 0.1986(2) 0.0230(5) Uani 1 1 d . . . . .
H7A H 0.2535 0.6718 0.1836 0.028 Uiso 1 1 calc R U . . .
C8 C 0.1161(3) 0.75536(12) 0.1348(2) 0.0260(5) Uani 1 1 d . . . . .
H8A H 0.1666 0.7705 0.0761 0.031 Uiso 1 1 calc R U . . .
C9 C -0.0089(3) 0.79184(12) 0.1562(2) 0.0281(5) Uani 1 1 d . . . . .
H9A H -0.0444 0.8318 0.1119 0.034 Uiso 1 1 calc R U . . .
C10 C -0.0822(3) 0.77041(13) 0.2418(2) 0.0313(6) Uani 1 1 d . . . . .
H10A H -0.1676 0.7958 0.2566 0.038 Uiso 1 1 calc R U . . .
C11 C -0.0314(3) 0.71180(12) 0.3066(2) 0.0229(5) Uani 1 1 d . . . . .
H11A H -0.0822 0.6971 0.3654 0.027 Uiso 1 1 calc R U . . .
C12 C 0.3634(3) 0.58724(10) 0.3987(2) 0.0170(4) Uani 1 1 d . . . . .
C13 C 0.4386(3) 0.57259(12) 0.3090(2) 0.0225(5) Uani 1 1 d . . . . .
H13A H 0.3754 0.5656 0.2269 0.027 Uiso 1 1 calc R U . . .
C14 C 0.6064(3) 0.56832(13) 0.3402(2) 0.0268(5) Uani 1 1 d . . . . .
H14A H 0.6576 0.5587 0.2790 0.032 Uiso 1 1 calc R U . . .
C15 C 0.6991(3) 0.57800(12) 0.4598(2) 0.0264(5) Uani 1 1 d . . . . .
H15A H 0.8137 0.5753 0.4804 0.032 Uiso 1 1 calc R U . . .
C16 C 0.6250(3) 0.59154(12) 0.5491(2) 0.0266(5) Uani 1 1 d . . . . .
H16A H 0.6889 0.5977 0.6313 0.032 Uiso 1 1 calc R U . . .
C17 C 0.4572(3) 0.59625(11) 0.5195(2) 0.0215(5) Uani 1 1 d . . . . .
H17A H 0.4068 0.6056 0.5812 0.026 Uiso 1 1 calc R U . . .
O1S O 0.4586(13) 0.8656(7) 0.4981(19) 0.064(2) Uani 0.578(3) 1 d D . P A 1
O2S O 0.6901(5) 0.7855(2) 0.4235(4) 0.0610(10) Uani 0.578(3) 1 d D . P A 1
C1S C 0.6282(8) 0.8743(4) 0.5423(7) 0.0663(18) Uani 0.578(3) 1 d D . P A 1
H1SA H 0.6679 0.8494 0.6200 0.080 Uiso 0.578(3) 1 calc R U P A 1
H1SB H 0.6504 0.9221 0.5612 0.080 Uiso 0.578(3) 1 calc R U P A 1
C2S C 0.7239(8) 0.8528(3) 0.4601(7) 0.0670(16) Uani 0.578(3) 1 d D . P A 1
H2SA H 0.6979 0.8818 0.3870 0.080 Uiso 0.578(3) 1 calc R U P A 1
H2SB H 0.8407 0.8576 0.5029 0.080 Uiso 0.578(3) 1 calc R U P A 1
C3S C 0.5166(11) 0.7752(7) 0.3687(11) 0.082(2) Uani 0.578(3) 1 d D . P A 1
H3SA H 0.4896 0.7280 0.3460 0.099 Uiso 0.578(3) 1 calc R U P A 1
H3SB H 0.4712 0.8044 0.2972 0.099 Uiso 0.578(3) 1 calc R U P A 1
C4S C 0.466(2) 0.7957(11) 0.4765(17) 0.082(4) Uani 0.578(3) 1 d D . P A 1
H4SA H 0.3582 0.7765 0.4684 0.099 Uiso 0.578(3) 1 calc R U P A 1
H4SD H 0.5425 0.7755 0.5498 0.099 Uiso 0.578(3) 1 calc R U P A 1
O1S' O 0.476(2) 0.8533(10) 0.525(3) 0.064(2) Uani 0.422(3) 1 d D . P A 2
O2S' O 0.6329(7) 0.8354(3) 0.3533(6) 0.0610(10) Uani 0.422(3) 1 d D . P A 2
C1S' C 0.5728(14) 0.9062(5) 0.5042(9) 0.0663(18) Uani 0.422(3) 1 d D . P A 2
H1SC H 0.6756 0.9070 0.5711 0.080 Uiso 0.422(3) 1 calc R U P A 2
H1SD H 0.5161 0.9488 0.5066 0.080 Uiso 0.422(3) 1 calc R U P A 2
C2S' C 0.6094(12) 0.9014(4) 0.3882(9) 0.0670(16) Uani 0.422(3) 1 d D . P A 2
H2SC H 0.5196 0.9217 0.3238 0.080 Uiso 0.422(3) 1 calc R U P A 2
H2SD H 0.7084 0.9275 0.3935 0.080 Uiso 0.422(3) 1 calc R U P A 2
C3S' C 0.557(2) 0.7822(9) 0.3995(15) 0.082(2) Uani 0.422(3) 1 d D . P A 2
H3SC H 0.6430 0.7588 0.4622 0.099 Uiso 0.422(3) 1 calc R U P A 2
H3SD H 0.5155 0.7503 0.3315 0.099 Uiso 0.422(3) 1 calc R U P A 2
C4S' C 0.423(3) 0.7949(16) 0.454(3) 0.082(4) Uani 0.422(3) 1 d D . P A 2
H4SB H 0.3192 0.8029 0.3898 0.099 Uiso 0.422(3) 1 calc R U P A 2
H4SC H 0.4087 0.7571 0.5057 0.099 Uiso 0.422(3) 1 calc R U P A 2

loop_
_atom_site_aniso_label
_atom_site_aniso_U_11
_atom_site_aniso_U_22
_atom_site_aniso_U_33
_atom_site_aniso_U_23
_atom_site_aniso_U_13
_atom_site_aniso_U_12
P1 0.0156(3) 0.0151(3) 0.0135(3) 0.0004(2) 0.00547(19) 0.00024(19)
O1 0.0210(8) 0.0199(7) 0.0171(7) 0.0007(6) 0.0082(6) -0.0008(6)
N1 0.0178(8) 0.0151(8) 0.0163(8) -0.0001(7) 0.0062(7) 0.0002(7)
C1 0.0147(9) 0.0165(10) 0.0161(10) 0.0015(8) 0.0042(8) 0.0023(7)
C2 0.0215(10) 0.0182(10) 0.0166(10) 0.0023(8) 0.0077(8) 0.0006(8)
C3 0.0278(12) 0.0196(11) 0.0235(11) 0.0016(9) 0.0111(9) -0.0078(9)
C4 0.0279(12) 0.0200(11) 0.0182(11) -0.0032(8) 0.0082(9) -0.0068(9)
C5 0.0175(10) 0.0149(9) 0.0166(10) 0.0007(8) 0.0061(8) 0.0006(7)
C6 0.0176(10) 0.0157(10) 0.0153(9) -0.0004(8) 0.0033(8) -0.0007(8)
C7 0.0247(11) 0.0222(11) 0.0244(11) 0.0026(9) 0.0109(9) 0.0018(9)
C8 0.0314(13) 0.0246(12) 0.0236(11) 0.0062(9) 0.0104(10) -0.0008(9)
C9 0.0357(13) 0.0200(11) 0.0279(12) 0.0058(9) 0.0083(10) 0.0051(10)
C10 0.0347(14) 0.0272(13) 0.0354(14) 0.0052(11) 0.0154(11) 0.0136(10)
C11 0.0261(12) 0.0226(11) 0.0232(11) 0.0028(9) 0.0123(9) 0.0041(9)
C12 0.0168(10) 0.0140(10) 0.0204(10) 0.0020(8) 0.0059(8) -0.0004(7)
C13 0.0205(11) 0.0259(11) 0.0211(11) 0.0000(9) 0.0060(9) 0.0033(9)
C14 0.0223(11) 0.0308(13) 0.0310(13) 0.0023(10) 0.0133(10) 0.0045(9)
C15 0.0157(11) 0.0253(12) 0.0368(14) 0.0016(10) 0.0058(10) 0.0002(9)
C16 0.0216(11) 0.0289(12) 0.0256(12) -0.0004(10) 0.0009(9) -0.0027(9)
C17 0.0222(11) 0.0222(11) 0.0196(11) -0.0003(9) 0.0052(9) -0.0018(9)
O1S 0.057(3) 0.053(5) 0.089(9) 0.004(4) 0.032(3) 0.020(3)
O2S 0.046(2) 0.077(3) 0.068(3) -0.030(2) 0.0313(19) -0.0086(18)
C1S 0.061(4) 0.065(5) 0.072(5) -0.026(4) 0.016(3) 0.002(3)
C2S 0.054(3) 0.071(4) 0.086(4) -0.031(3) 0.036(3) -0.031(3)
C3S 0.036(6) 0.093(4) 0.119(8) -0.069(5) 0.024(5) -0.040(4)
C4S 0.100(10) 0.058(3) 0.113(8) -0.011(5) 0.069(7) -0.018(6)
O1S' 0.057(3) 0.053(5) 0.089(9) 0.004(4) 0.032(3) 0.020(3)
O2S' 0.046(2) 0.077(3) 0.068(3) -0.030(2) 0.0313(19) -0.0086(18)
C1S' 0.061(4) 0.065(5) 0.072(5) -0.026(4) 0.016(3) 0.002(3)
C2S' 0.054(3) 0.071(4) 0.086(4) -0.031(3) 0.036(3) -0.031(3)
C3S' 0.036(6) 0.093(4) 0.119(8) -0.069(5) 0.024(5) -0.040(4)
C4S' 0.100(10) 0.058(3) 0.113(8) -0.011(5) 0.069(7) -0.018(6)

loop_
_atom_type_symbol
_atom_type_description
_atom_type_scat_dispersion_real
_atom_type_scat_dispersion_imag
_atom_type_scat_source
C C 0.0033 0.0016 'International Tables Vol C Tables 4.2.6.8 and 6.1.1.4'
H H 0.0000 0.0000 'International Tables Vol C Tables 4.2.6.8 and 6.1.1.4'
N N 0.0061 0.0033 'International Tables Vol C Tables 4.2.6.8 and 6.1.1.4'
O O 0.0106 0.0060 'International Tables Vol C Tables 4.2.6.8 and 6.1.1.4'
P P 0.1023 0.0942 'International Tables Vol C Tables 4.2.6.8 and 6.1.1.4'

loop_
_geom_angle_atom_site_label_1
_geom_angle_atom_site_label_2
_geom_angle_atom_site_label_3
_geom_angle
_geom_angle_site_symmetry_3
O1 P1 C12 112.64(10) .
O1 P1 C6 113.01(9) .
C12 P1 C6 107.31(10) .
O1 P1 C1 111.74(9) .
C12 P1 C1 107.84(9) .
C6 P1 C1 103.76(10) .
C5 N1 C1 117.71(18) .
N1 C1 C2 123.86(19) .
N1 C1 P1 115.84(15) .
C2 C1 P1 120.23(16) .
C3 C2 C1 117.6(2) .
C3 C2 H2A 121.2 .
C1 C2 H2A 121.2 .
C4 C3 C2 119.7(2) .
C4 C3 H3A 120.2 .
C2 C3 H3A 120.2 .
C3 C4 C5 118.4(2) .
C3 C4 H4A 120.8 .
C5 C4 H4A 120.8 .
N1 C5 C4 122.74(19) .
N1 C5 C5 116.2(2) 3_565
C4 C5 C5 121.1(2) 3_565
C11 C6 C7 119.7(2) .
C11 C6 P1 117.46(16) .
C7 C6 P1 122.78(16) .
C8 C7 C6 119.7(2) .
C8 C7 H7A 120.1 .
C6 C7 H7A 120.1 .
C9 C8 C7 120.3(2) .
C9 C8 H8A 119.9 .
C7 C8 H8A 119.9 .
C10 C9 C8 120.2(2) .
C10 C9 H9A 119.9 .
C8 C9 H9A 119.9 .
C9 C10 C11 120.1(2) .
C9 C10 H10A 119.9 .
C11 C10 H10A 119.9 .
C6 C11 C10 119.9(2) .
C6 C11 H11A 120.0 .
C10 C11 H11A 120.0 .
C13 C12 C17 119.6(2) .
C13 C12 P1 123.90(17) .
C17 C12 P1 116.44(17) .
C14 C13 C12 119.8(2) .
C14 C13 H13A 120.1 .
C12 C13 H13A 120.1 .
C15 C14 C13 120.4(2) .
C15 C14 H14A 119.8 .
C13 C14 H14A 119.8 .
C16 C15 C14 120.0(2) .
C16 C15 H15A 120.0 .
C14 C15 H15A 120.0 .
C15 C16 C17 120.4(2) .
C15 C16 H16A 119.8 .
C17 C16 H16A 119.8 .
C16 C17 C12 119.8(2) .
C16 C17 H17A 120.1 .
C12 C17 H17A 120.1 .
C1S O1S C4S 95.0(13) .
C2S O2S C3S 111.1(7) .
O1S C1S C2S 116.5(12) .
O1S C1S H1SA 108.2 .
C2S C1S H1SA 108.2 .
O1S C1S H1SB 108.2 .
C2S C1S H1SB 108.2 .
H1SA C1S H1SB 107.3 .
O2S C2S C1S 111.0(5) .
O2S C2S H2SA 109.4 .
C1S C2S H2SA 109.4 .
O2S C2S H2SB 109.4 .
C1S C2S H2SB 109.4 .
H2SA C2S H2SB 108.0 .
O2S C3S C4S 96.6(10) .
O2S C3S H3SA 112.4 .
C4S C3S H3SA 112.4 .
O2S C3S H3SB 112.4 .
C4S C3S H3SB 112.4 .
H3SA C3S H3SB 110.0 .
O1S C4S C3S 117(2) .
O1S C4S H4SA 108.0 .
C3S C4S H4SA 108.0 .
O1S C4S H4SD 108.0 .
C3S C4S H4SD 108.0 .
H4SA C4S H4SD 107.2 .
C1S' O1S' C4S' 129(3) .
C2S' O2S' C3S' 118.4(10) .
O1S' C1S' C2S' 113.4(16) .
O1S' C1S' H1SC 108.9 .
C2S' C1S' H1SC 108.9 .
O1S' C1S' H1SD 108.9 .
C2S' C1S' H1SD 108.9 .
H1SC C1S' H1SD 107.7 .
O2S' C2S' C1S' 114.0(8) .
O2S' C2S' H2SC 108.7 .
C1S' C2S' H2SC 108.7 .
O2S' C2S' H2SD 108.7 .
C1S' C2S' H2SD 108.7 .
H2SC C2S' H2SD 107.6 .
O2S' C3S' C4S' 121(2) .
O2S' C3S' H3SC 107.0 .
C4S' C3S' H3SC 107.0 .
O2S' C3S' H3SD 107.0 .
C4S' C3S' H3SD 107.0 .
H3SC C3S' H3SD 106.7 .
O1S' C4S' C3S' 102(3) .
O1S' C4S' H4SB 111.3 .
C3S' C4S' H4SB 111.3 .
O1S' C4S' H4SC 111.3 .
C3S' C4S' H4SC 111.3 .
H4SB C4S' H4SC 109.2 .

loop_
_geom_bond_atom_site_label_1
_geom_bond_atom_site_label_2
_geom_bond_distance
_geom_bond_site_symmetry_2
P1 O1 1.4877(15) .
P1 C12 1.802(2) .
P1 C6 1.807(2) .
P1 C1 1.820(2) .
N1 C5 1.337(3) .
N1 C1 1.346(3) .
C1 C2 1.390(3) .
C2 C3 1.389(3) .
C2 H2A 0.9500 .
C3 C4 1.388(3) .
C3 H3A 0.9500 .
C4 C5 1.399(3) .
C4 H4A 0.9500 .
C5 C5 1.490(4) 3_565
C6 C11 1.390(3) .
C6 C7 1.399(3) .
C7 C8 1.387(3) .
C7 H7A 0.9500 .
C8 C9 1.384(3) .
C8 H8A 0.9500 .
C9 C10 1.380(4) .
C9 H9A 0.9500 .
C10 C11 1.391(3) .
C10 H10A 0.9500 .
C11 H11A 0.9500 .
C12 C13 1.396(3) .
C12 C17 1.396(3) .
C13 C14 1.391(3) .
C13 H13A 0.9500 .
C14 C15 1.384(4) .
C14 H14A 0.9500 .
C15 C16 1.381(4) .
C15 H15A 0.9500 .
C16 C17 1.393(3) .
C16 H16A 0.9500 .
C17 H17A 0.9500 .
O1S C1S 1.415(9) .
O1S C4S 1.428(9) .
O2S C2S 1.419(6) .
O2S C3S 1.462(8) .
C1S C2S 1.484(7) .
C1S H1SA 0.9900 .
C1S H1SB 0.9900 .
C2S H2SA 0.9900 .
C2S H2SB 0.9900 .
C3S C4S 1.480(9) .
C3S H3SA 0.9900 .
C3S H3SB 0.9900 .
C4S H4SA 0.9900 .
C4S H4SD 0.9900 .
O1S' C1S' 1.410(9) .
O1S' C4S' 1.425(10) .
O2S' C2S' 1.413(8) .
O2S' C3S' 1.433(10) .
C1S' C2S' 1.454(8) .
C1S' H1SC 0.9900 .
C1S' H1SD 0.9900 .
C2S' H2SC 0.9900 .
C2S' H2SD 0.9900 .
C3S' C4S' 1.489(10) .
C3S' H3SC 0.9900 .
C3S' H3SD 0.9900 .
C4S' H4SB 0.9900 .
C4S' H4SC 0.9900 .

loop_
_geom_torsion_atom_site_label_1
_geom_torsion_atom_site_label_2
_geom_torsion_atom_site_label_3
_geom_torsion_atom_site_label_4
_geom_torsion
_geom_torsion_site_symmetry_4
C5 N1 C1 C2 0.4(3) .
C5 N1 C1 P1 -176.57(15) .
O1 P1 C1 N1 169.28(14) .
C12 P1 C1 N1 -66.40(17) .
C6 P1 C1 N1 47.22(17) .
O1 P1 C1 C2 -7.8(2) .
C12 P1 C1 C2 116.48(18) .
C6 P1 C1 C2 -129.90(17) .
N1 C1 C2 C3 -0.6(3) .
P1 C1 C2 C3 176.27(17) .
C1 C2 C3 C4 0.2(3) .
C2 C3 C4 C5 0.3(3) .
C1 N1 C5 C4 0.2(3) .
C1 N1 C5 C5 179.5(2) 3_565
C3 C4 C5 N1 -0.5(3) .
C3 C4 C5 C5 -179.9(2) 3_565
O1 P1 C6 C11 -21.3(2) .
C12 P1 C6 C11 -146.05(18) .
C1 P1 C6 C11 99.95(18) .
O1 P1 C6 C7 160.93(18) .
C12 P1 C6 C7 36.2(2) .
C1 P1 C6 C7 -77.8(2) .
C11 C6 C7 C8 0.0(3) .
P1 C6 C7 C8 177.70(18) .
C6 C7 C8 C9 -0.2(4) .
C7 C8 C9 C10 0.4(4) .
C8 C9 C10 C11 -0.4(4) .
C7 C6 C11 C10 0.1(4) .
P1 C6 C11 C10 -177.79(19) .
C9 C10 C11 C6 0.1(4) .
O1 P1 C12 C13 164.79(18) .
C6 P1 C12 C13 -70.2(2) .
C1 P1 C12 C13 41.0(2) .
O1 P1 C12 C17 -16.8(2) .
C6 P1 C12 C17 108.20(18) .
C1 P1 C12 C17 -140.57(17) .
C17 C12 C13 C14 -1.2(3) .
P1 C12 C13 C14 177.17(18) .
C12 C13 C14 C15 0.5(4) .
C13 C14 C15 C16 0.5(4) .
C14 C15 C16 C17 -0.7(4) .
C15 C16 C17 C12 0.0(4) .
C13 C12 C17 C16 1.0(3) .
P1 C12 C17 C16 -177.52(18) .
C4S O1S C1S C2S 56.2(14) .
C3S O2S C2S C1S 54.5(10) .
O1S C1S C2S O2S -54.4(11) .
C2S O2S C3S C4S -59.7(12) .
C1S O1S C4S C3S -74.9(15) .
O2S C3S C4S O1S 78.8(14) .
C4S' O1S' C1S' C2S' 5(2) .
C3S' O2S' C2S' C1S' 25.7(13) .
O1S' C1S' C2S' O2S' -35.9(15) .
C2S' O2S' C3S' C4S' 16(2) .
C1S' O1S' C4S' C3S' 31(3) .
O2S' C3S' C4S' O1S' -42(3) .
